data_4027971
loop_
_publ_author_name
'Stefan C. S\"oderman'
'Adrian L. Schwan'

_publ_section_title
;
 Sulfenate Substitution as a Complement and Alternative to Sulfoxidation
 in the Diastereoselective Preparation of Chiral \b-Substituted \b-Amino
 Sulfoxides
;
_journal_name_full 'Journal of Organic Chemistry'
_journal_page_first 1638
_journal_page_last 1649
_journal_paper_doi 10.1021/jo302769b
_journal_volume 78
_journal_year 2013
_chemical_absolute_configuration ad
_chemical_formula_moiety 'C17 H25 N O3 S'
_chemical_formula_sum 'C17 H25 N O3 S'
_chemical_formula_weight 323.44
_chemical_name_systematic
; 
 ? 
;
_space_group_IT_number 19
_symmetry_cell_setting orthorhombic
_symmetry_space_group_name_Hall 'P 2ac 2ab'
_symmetry_space_group_name_H-M 'P 21 21 21'
_atom_sites_solution_hydrogens geom
_atom_sites_solution_primary direct
_atom_sites_solution_secondary difmap
_audit_creation_method SHELXL-97
_cell_angle_alpha 90.00
_cell_angle_beta 90.00
_cell_angle_gamma 90.00
_cell_formula_units_Z 4
_cell_length_a 5.2028(3)
_cell_length_b 12.2999(7)
_cell_length_c 27.7966(15)
_cell_measurement_reflns_used 8789
_cell_measurement_temperature 150(1)
_cell_measurement_theta_max 65.55
_cell_measurement_theta_min 4.80
_cell_volume 1778.81(17)
_computing_cell_refinement APEX2
_computing_data_collection 'APEX2 (Bruker, 2007)'
_computing_data_reduction 'SAINT (Bruker, 2007)'
_computing_molecular_graphics 'PLATON (Spek, 2009)'
_computing_publication_material 'SHELXTL (Sheldrick, 2008)'
_computing_structure_refinement 'SHELXL-97 (Sheldrick, 2008)'
_computing_structure_solution 'SHELXS-97 (Sheldrick, 2008)'
_diffrn_ambient_temperature 150(1)
_diffrn_measured_fraction_theta_full 0.965
_diffrn_measured_fraction_theta_max 0.965
_diffrn_measurement_device_type 'Bruker APEX-DUO'
_diffrn_measurement_method '\f and \w scans'
_diffrn_radiation_monochromator 'multi-layer oprics'
_diffrn_radiation_source 'Bruker microsource'
_diffrn_radiation_type CuK\a
_diffrn_radiation_wavelength 1.54178
_diffrn_reflns_av_R_equivalents 0.0366
_diffrn_reflns_av_sigmaI/netI 0.0406
_diffrn_reflns_limit_h_max 6
_diffrn_reflns_limit_h_min -4
_diffrn_reflns_limit_k_max 14
_diffrn_reflns_limit_k_min -14
_diffrn_reflns_limit_l_max 32
_diffrn_reflns_limit_l_min -32
_diffrn_reflns_number 10754
_diffrn_reflns_theta_full 65.96
_diffrn_reflns_theta_max 65.96
_diffrn_reflns_theta_min 3.93
_diffrn_standards_number 0
_exptl_absorpt_coefficient_mu 1.709
_exptl_absorpt_correction_T_max 0.9194
_exptl_absorpt_correction_T_min 0.8084
_exptl_absorpt_correction_type multi-scan
_exptl_absorpt_process_details 'SADABS (Sheldrick, 1996)'
_exptl_crystal_colour yellow
_exptl_crystal_density_diffrn 1.208
_exptl_crystal_description needle
_exptl_crystal_F_000 696
_exptl_crystal_size_max 0.13
_exptl_crystal_size_mid 0.06
_exptl_crystal_size_min 0.05
_refine_diff_density_max 0.421
_refine_diff_density_min -0.247
_refine_diff_density_rms 0.039
_refine_ls_abs_structure_details 'Flack H D (1983), Acta Cryst. A39, 876-881'
_refine_ls_abs_structure_Flack 0.036(16)
_refine_ls_extinction_method none
_refine_ls_goodness_of_fit_ref 1.069
_refine_ls_hydrogen_treatment mixed
_refine_ls_matrix_type full
_refine_ls_number_parameters 207
_refine_ls_number_reflns 2966
_refine_ls_number_restraints 0
_refine_ls_restrained_S_all 1.069
_refine_ls_R_factor_all 0.0320
_refine_ls_R_factor_gt 0.0306
_refine_ls_shift/su_max 0.001
_refine_ls_shift/su_mean 0.000
_refine_ls_structure_factor_coef Fsqd
_refine_ls_weighting_details 'calc w=1/[\s^2^(Fo^2^)+(0.0445P)^2^+0.2056P] where P=(Fo^2^+2Fc^2^)/3'
_refine_ls_weighting_scheme calc
_refine_ls_wR_factor_gt 0.0812
_refine_ls_wR_factor_ref 0.0820
_reflns_number_gt 2845
_reflns_number_total 2966
_reflns_threshold_expression I>2\s(I)
_cod_data_source_file jo302769b_si_002.cif
_cod_data_source_block d1242
_cod_database_code 4027971

loop_
_symmetry_equiv_pos_as_xyz
'x, y, z'
'x+1/2, -y+1/2, -z'
'-x, y+1/2, -z+1/2'
'-x+1/2, -y, z+1/2'

loop_
_atom_site_label
_atom_site_type_symbol
_atom_site_fract_x
_atom_site_fract_y
_atom_site_fract_z
_atom_site_U_iso_or_equiv
_atom_site_adp_type
_atom_site_occupancy
_atom_site_symmetry_multiplicity
_atom_site_calc_flag
_atom_site_refinement_flags
S1 S 0.82435(8) -0.20055(4) 0.886056(15) 0.02620(13) Uani 1 1 d .
O1 O 0.5565(2) -0.19709(12) 0.90548(5) 0.0326(3) Uani 1 1 d .
O2 O 0.4425(2) 0.07395(13) 0.83514(5) 0.0323(3) Uani 1 1 d .
O3 O 0.7436(2) 0.11835(15) 0.77912(5) 0.0385(4) Uani 1 1 d .
N1 N 0.8696(3) 0.04151(13) 0.84652(6) 0.0237(3) Uani 1 1 d .
C1 C 1.0039(4) -0.44287(19) 0.98306(8) 0.0391(5) Uani 1 1 d .
H1A H 0.9264 -0.5141 0.9769 0.059 Uiso 1 1 calc R
H1B H 0.9812 -0.4238 1.0170 0.059 Uiso 1 1 calc R
H1C H 1.1877 -0.4456 0.9755 0.059 Uiso 1 1 calc R
C2 C 0.8764(4) -0.35921(17) 0.95226(7) 0.0310(4) Uani 1 1 d .
H2A H 0.6965 -0.3491 0.9560 0.037 Uiso 1 1 calc R
C3 C 0.9950(3) -0.29879(17) 0.92039(7) 0.0285(4) Uani 1 1 d .
H3A H 1.1745 -0.3076 0.9156 0.034 Uiso 1 1 calc R
C4 C 0.9904(3) -0.08485(16) 0.91118(7) 0.0257(4) Uani 1 1 d .
H4A H 0.9967 -0.0919 0.9466 0.031 Uiso 1 1 calc R
H4B H 1.1693 -0.0835 0.8991 0.031 Uiso 1 1 calc R
C5 C 0.8573(3) 0.02088(15) 0.89793(6) 0.0230(4) Uani 1 1 d .
H5A H 0.6723 0.0150 0.9074 0.028 Uiso 1 1 calc R
C6 C 0.9789(3) 0.11472(17) 0.92669(6) 0.0276(4) Uani 1 1 d .
H6A H 0.9710 0.0972 0.9614 0.033 Uiso 1 1 calc R
H6B H 1.1622 0.1214 0.9176 0.033 Uiso 1 1 calc R
C7 C 0.8478(4) 0.22106(15) 0.91815(6) 0.0264(4) Uani 1 1 d .
C8 C 0.6282(4) 0.25053(18) 0.94400(7) 0.0310(4) Uani 1 1 d .
H8A H 0.5669 0.2043 0.9689 0.037 Uiso 1 1 calc R
C9 C 0.4987(4) 0.34612(19) 0.93391(8) 0.0387(5) Uani 1 1 d .
H9A H 0.3498 0.3650 0.9518 0.046 Uiso 1 1 calc R
C10 C 0.5851(5) 0.41395(19) 0.89788(8) 0.0421(5) Uani 1 1 d .
H10A H 0.4947 0.4791 0.8908 0.051 Uiso 1 1 calc R
C11 C 0.8038(5) 0.38719(18) 0.87208(8) 0.0419(5) Uani 1 1 d .
H11A H 0.8652 0.4344 0.8476 0.050 Uiso 1 1 calc R
C12 C 0.9330(4) 0.29091(17) 0.88219(7) 0.0336(4) Uani 1 1 d .
H12A H 1.0822 0.2725 0.8642 0.040 Uiso 1 1 calc R
C13 C 0.6651(4) 0.07793(16) 0.82144(6) 0.0252(4) Uani 1 1 d .
C14 C 0.5590(4) 0.1626(2) 0.74391(7) 0.0370(5) Uani 1 1 d .
C15 C 0.4027(5) 0.2537(2) 0.76574(9) 0.0487(6) Uani 1 1 d .
H15A H 0.5150 0.3001 0.7852 0.073 Uiso 1 1 calc R
H15B H 0.2674 0.2229 0.7861 0.073 Uiso 1 1 calc R
H15C H 0.3245 0.2970 0.7400 0.073 Uiso 1 1 calc R
C16 C 0.3928(5) 0.0724(2) 0.72483(9) 0.0518(7) Uani 1 1 d .
H16A H 0.5018 0.0129 0.7133 0.078 Uiso 1 1 calc R
H16B H 0.2878 0.0998 0.6982 0.078 Uiso 1 1 calc R
H16C H 0.2803 0.0458 0.7505 0.078 Uiso 1 1 calc R
C17 C 0.7353(5) 0.2062(4) 0.70505(10) 0.0958(16) Uani 1 1 d .
H17A H 0.8357 0.1463 0.6914 0.144 Uiso 1 1 calc R
H17B H 0.8520 0.2602 0.7190 0.144 Uiso 1 1 calc R
H17C H 0.6323 0.2402 0.6797 0.144 Uiso 1 1 calc R
H1N H 1.006(5) 0.0543(19) 0.8353(8) 0.031(6) Uiso 1 1 d .

loop_
_atom_site_aniso_label
_atom_site_aniso_U_11
_atom_site_aniso_U_22
_atom_site_aniso_U_33
_atom_site_aniso_U_23
_atom_site_aniso_U_13
_atom_site_aniso_U_12
S1 0.0230(2) 0.0303(2) 0.0253(2) -0.00206(19) -0.00212(17) 0.00148(19)
O1 0.0194(6) 0.0357(8) 0.0427(8) -0.0025(7) -0.0035(5) 0.0002(6)
O2 0.0176(6) 0.0501(9) 0.0292(7) 0.0075(6) 0.0000(5) -0.0009(6)
O3 0.0171(6) 0.0748(12) 0.0237(7) 0.0155(7) -0.0020(5) 0.0014(6)
N1 0.0147(8) 0.0339(9) 0.0225(8) 0.0030(6) 0.0008(6) 0.0000(6)
C1 0.0398(12) 0.0392(13) 0.0382(11) 0.0060(9) -0.0039(9) 0.0005(10)
C2 0.0257(10) 0.0341(11) 0.0333(10) -0.0031(9) 0.0010(8) -0.0011(8)
C3 0.0216(9) 0.0294(9) 0.0345(10) -0.0031(9) -0.0012(7) 0.0032(8)
C4 0.0193(9) 0.0316(10) 0.0261(9) 0.0028(8) -0.0009(7) 0.0005(8)
C5 0.0161(8) 0.0305(10) 0.0224(8) 0.0025(7) 0.0018(7) 0.0002(7)
C6 0.0240(9) 0.0353(11) 0.0234(9) 0.0011(8) -0.0026(7) 0.0000(8)
C7 0.0263(9) 0.0300(10) 0.0228(8) -0.0029(7) -0.0048(7) -0.0029(8)
C8 0.0303(10) 0.0357(11) 0.0271(9) -0.0030(8) -0.0020(8) -0.0026(9)
C9 0.0358(12) 0.0414(12) 0.0390(11) -0.0133(10) -0.0083(9) 0.0067(10)
C10 0.0514(13) 0.0302(11) 0.0447(13) -0.0040(9) -0.0184(10) 0.0066(10)
C11 0.0540(13) 0.0338(11) 0.0380(11) 0.0064(9) -0.0093(10) -0.0074(11)
C12 0.0340(9) 0.0375(11) 0.0293(9) -0.0004(9) -0.0007(8) -0.0054(9)
C13 0.0183(9) 0.0332(10) 0.0240(9) 0.0002(7) -0.0020(7) -0.0018(8)
C14 0.0212(9) 0.0667(16) 0.0231(10) 0.0125(9) -0.0052(8) 0.0017(9)
C15 0.0614(15) 0.0396(13) 0.0453(13) 0.0013(11) -0.0216(11) -0.0020(12)
C16 0.0544(15) 0.0582(16) 0.0428(13) -0.0173(12) -0.0228(11) 0.0201(12)
C17 0.0332(13) 0.205(5) 0.0493(16) 0.073(2) -0.0015(11) 0.0066(19)

loop_
_atom_type_symbol
_atom_type_description
_atom_type_scat_dispersion_real
_atom_type_scat_dispersion_imag
_atom_type_scat_source
C C 0.0181 0.0091 'International Tables Vol C Tables 4.2.6.8 and 6.1.1.4'
H H 0.0000 0.0000 'International Tables Vol C Tables 4.2.6.8 and 6.1.1.4'
N N 0.0311 0.0180 'International Tables Vol C Tables 4.2.6.8 and 6.1.1.4'
O O 0.0492 0.0322 'International Tables Vol C Tables 4.2.6.8 and 6.1.1.4'
S S 0.3331 0.5567 'International Tables Vol C Tables 4.2.6.8 and 6.1.1.4'

loop_
_geom_angle_atom_site_label_1
_geom_angle_atom_site_label_2
_geom_angle_atom_site_label_3
_geom_angle
O1 S1 C3 106.92(9)
O1 S1 C4 106.50(8)
C3 S1 C4 95.11(9)
C13 O3 C14 121.37(14)
C13 N1 C5 122.11(16)
C13 N1 H1N 116.0(17)
C5 N1 H1N 117.5(17)
C2 C1 H1A 109.5
C2 C1 H1B 109.5
H1A C1 H1B 109.5
C2 C1 H1C 109.5
H1A C1 H1C 109.5
H1B C1 H1C 109.5
C3 C2 C1 124.67(18)
C3 C2 H2A 117.7
C1 C2 H2A 117.7
C2 C3 S1 120.89(15)
C2 C3 H3A 119.6
S1 C3 H3A 119.6
C5 C4 S1 111.28(12)
C5 C4 H4A 109.4
S1 C4 H4A 109.4
C5 C4 H4B 109.4
S1 C4 H4B 109.4
H4A C4 H4B 108.0
N1 C5 C4 111.59(15)
N1 C5 C6 111.19(15)
C4 C5 C6 109.19(15)
N1 C5 H5A 108.3
C4 C5 H5A 108.3
C6 C5 H5A 108.3
C7 C6 C5 112.73(15)
C7 C6 H6A 109.0
C5 C6 H6A 109.0
C7 C6 H6B 109.0
C5 C6 H6B 109.0
H6A C6 H6B 107.8
C12 C7 C8 118.03(18)
C12 C7 C6 120.63(18)
C8 C7 C6 121.24(17)
C9 C8 C7 120.9(2)
C9 C8 H8A 119.5
C7 C8 H8A 119.5
C10 C9 C8 120.2(2)
C10 C9 H9A 119.9
C8 C9 H9A 119.9
C9 C10 C11 120.0(2)
C9 C10 H10A 120.0
C11 C10 H10A 120.0
C10 C11 C12 119.7(2)
C10 C11 H11A 120.2
C12 C11 H11A 120.2
C11 C12 C7 121.2(2)
C11 C12 H12A 119.4
C7 C12 H12A 119.4
O2 C13 O3 125.30(17)
O2 C13 N1 125.06(17)
O3 C13 N1 109.64(16)
O3 C14 C16 109.65(19)
O3 C14 C15 110.93(17)
C16 C14 C15 112.26(18)
O3 C14 C17 102.09(15)
C16 C14 C17 111.0(2)
C15 C14 C17 110.5(3)
C14 C15 H15A 109.5
C14 C15 H15B 109.5
H15A C15 H15B 109.5
C14 C15 H15C 109.5
H15A C15 H15C 109.5
H15B C15 H15C 109.5
C14 C16 H16A 109.5
C14 C16 H16B 109.5
H16A C16 H16B 109.5
C14 C16 H16C 109.5
H16A C16 H16C 109.5
H16B C16 H16C 109.5
C14 C17 H17A 109.5
C14 C17 H17B 109.5
H17A C17 H17B 109.5
C14 C17 H17C 109.5
H17A C17 H17C 109.5
H17B C17 H17C 109.5

loop_
_geom_bond_atom_site_label_1
_geom_bond_atom_site_label_2
_geom_bond_distance
S1 O1 1.4952(14)
S1 C3 1.777(2)
S1 C4 1.805(2)
O2 C13 1.220(2)
O3 C13 1.341(2)
O3 C14 1.475(2)
N1 C13 1.349(2)
N1 C5 1.453(2)
N1 H1N 0.79(3)
C1 C2 1.494(3)
C1 H1A 0.9800
C1 H1B 0.9800
C1 H1C 0.9800
C2 C3 1.310(3)
C2 H2A 0.9500
C3 H3A 0.9500
C4 C5 1.519(3)
C4 H4A 0.9900
C4 H4B 0.9900
C5 C6 1.540(3)
C5 H5A 1.0000
C6 C7 1.494(3)
C6 H6A 0.9900
C6 H6B 0.9900
C7 C12 1.391(3)
C7 C8 1.398(3)
C8 C9 1.384(3)
C8 H8A 0.9500
C9 C10 1.379(3)
C9 H9A 0.9500
C10 C11 1.385(4)
C10 H10A 0.9500
C11 C12 1.391(3)
C11 H11A 0.9500
C12 H12A 0.9500
C14 C16 1.503(4)
C14 C15 1.511(4)
C14 C17 1.515(3)
C15 H15A 0.9800
C15 H15B 0.9800
C15 H15C 0.9800
C16 H16A 0.9800
C16 H16B 0.9800
C16 H16C 0.9800
C17 H17A 0.9800
C17 H17B 0.9800
C17 H17C 0.9800

loop_
_geom_hbond_atom_site_label_D
_geom_hbond_atom_site_label_H
_geom_hbond_atom_site_label_A
_geom_hbond_distance_DH
_geom_hbond_distance_HA
_geom_hbond_distance_DA
_geom_hbond_angle_DHA
_geom_hbond_site_symmetry_A
N1 H1N O2 0.79(3) 2.28(3) 3.024(2) 156(2) 1_655

loop_
_geom_torsion_atom_site_label_1
_geom_torsion_atom_site_label_2
_geom_torsion_atom_site_label_3
_geom_torsion_atom_site_label_4
_geom_torsion
C1 C2 C3 S1 -179.36(16)
O1 S1 C3 C2 6.31(19)
C4 S1 C3 C2 115.29(18)
O1 S1 C4 C5 -58.64(14)
C3 S1 C4 C5 -167.98(13)
C13 N1 C5 C4 136.78(18)
C13 N1 C5 C6 -101.0(2)
S1 C4 C5 N1 -65.80(17)
S1 C4 C5 C6 170.88(12)
N1 C5 C6 C7 60.1(2)
C4 C5 C6 C7 -176.34(15)
C5 C6 C7 C12 -91.7(2)
C5 C6 C7 C8 84.5(2)
C12 C7 C8 C9 0.3(3)
C6 C7 C8 C9 -176.04(18)
C7 C8 C9 C10 0.1(3)
C8 C9 C10 C11 -0.8(3)
C9 C10 C11 C12 1.0(3)
C10 C11 C12 C7 -0.5(3)
C8 C7 C12 C11 -0.1(3)
C6 C7 C12 C11 176.28(18)
C14 O3 C13 O2 -0.4(3)
C14 O3 C13 N1 179.11(19)
C5 N1 C13 O2 -17.5(3)
C5 N1 C13 O3 162.92(17)
C13 O3 C14 C16 -67.0(3)
C13 O3 C14 C15 57.6(3)
C13 O3 C14 C17 175.3(3)
